data_4129624
loop_
_publ_author_name
'Deria, Pravas'
'G\'omez-Gualdr\'on, Diego A'
'Bury, Wojciech'
'Schaef, Herbert T.'
'Wang, Timothy C.'
'Thallapally, Praveen K.'
'Sarjeant, Amy A.'
'Snurr, Randall Q.'
'Hupp, Joseph T.'
'Farha, Omar K.'

_publ_section_title
;
 Ultraporous, Water Stable, and Breathing Zirconium-Based Metal-Organic
 Frameworks with ftw Topology.
;
_journal_issue 40
_journal_name_full 'Journal of the American Chemical Society'
_journal_page_first 13183
_journal_page_last 13190
_journal_paper_doi 10.1021/jacs.5b08860
_journal_volume 137
_journal_year 2015
_chemical_formula_moiety 'C312 H210 O32 Zr6'
_chemical_formula_sum 'C312 H210 O32 Zr6'
_chemical_formula_weight 5018.11
_space_group_crystal_system cubic
_space_group_IT_number 221
_space_group_name_Hall '-P 4 2 3'
_space_group_name_H-M_alt 'P m -3 m'
_atom_sites_solution_hydrogens mixed
_audit_creation_date 2014-02-14
_audit_creation_method
;
Olex2 1.2
(compiled 2014.02.11 svn.r2872 for OlexSys, GUI svn.r4767)
;
_cell_angle_alpha 90
_cell_angle_beta 90
_cell_angle_gamma 90
_cell_formula_units_Z 1
_cell_length_a 30.1088(11)
_cell_length_b 30.1088(11)
_cell_length_c 30.1088(11)
_cell_measurement_reflns_used 9794
_cell_measurement_temperature 250(2)
_cell_measurement_theta_max 67.501
_cell_measurement_theta_min 3.282
_cell_volume 27294.8(17)
_computing_cell_refinement 'SAINT V7.23A (Bruker, 2005)'
_computing_data_collection 'APEX2 V2.1-4 (Bruker, 2007)'
_computing_data_reduction 'Bruker SAINT'
_computing_molecular_graphics 'Olex2 (Dolomanov et al., 2009)'
_computing_publication_material 'Olex2 (Dolomanov et al., 2009)'
_computing_structure_refinement 'ShelXL (Sheldrick, 2008)'
_computing_structure_solution 'ShelXS (Sheldrick, 2008)'
_diffrn_ambient_temperature 250(2)
_diffrn_detector_area_resol_mean 8
_diffrn_measured_fraction_theta_full 1.000
_diffrn_measured_fraction_theta_max 0.996
_diffrn_measurement_device_type 'Bruker Kappa APEX CCD area detector'
_diffrn_measurement_method '\w and \f scans'
_diffrn_radiation_monochromator 'MX optics'
_diffrn_radiation_type CuK\a
_diffrn_radiation_wavelength 1.54178
_diffrn_reflns_av_R_equivalents 0.0540
_diffrn_reflns_av_unetI/netI 0.0098
_diffrn_reflns_Laue_measured_fraction_full 1.000
_diffrn_reflns_Laue_measured_fraction_max 0.996
_diffrn_reflns_limit_h_max 32
_diffrn_reflns_limit_h_min -35
_diffrn_reflns_limit_k_max 36
_diffrn_reflns_limit_k_min -36
_diffrn_reflns_limit_l_max 36
_diffrn_reflns_limit_l_min -36
_diffrn_reflns_number 314615
_diffrn_reflns_point_group_measured_fraction_full 1.000
_diffrn_reflns_point_group_measured_fraction_max 0.996
_diffrn_reflns_theta_full 67.679
_diffrn_reflns_theta_max 68.305
_diffrn_reflns_theta_min 1.467
_diffrn_source microsource
_exptl_absorpt_coefficient_mu 0.585
_exptl_absorpt_correction_T_max 0.6953
_exptl_absorpt_correction_T_min 0.6359
_exptl_absorpt_correction_type multi-scan
_exptl_absorpt_process_details
;
SADABS-2012/1 (Bruker,2012) was used for absorption correction.
wR2(int) was 0.1019 before and 0.0623 after correction.
The Ratio of minimum to maximum transmission is 0.9146.
The \l/2 correction factor is 0.0015.
;
_exptl_crystal_colour yellow
_exptl_crystal_colour_primary yellow
_exptl_crystal_density_diffrn 0.305
_exptl_crystal_description block
_exptl_crystal_F_000 2578
_exptl_crystal_size_max 0.284
_exptl_crystal_size_mid 0.256
_exptl_crystal_size_min 0.234
_refine_diff_density_max 0.561
_refine_diff_density_min -1.549
_refine_diff_density_rms 0.093
_refine_ls_extinction_method none
_refine_ls_goodness_of_fit_ref 1.155
_refine_ls_hydrogen_treatment constr
_refine_ls_matrix_type full
_refine_ls_number_parameters 320
_refine_ls_number_reflns 4807
_refine_ls_number_restraints 8985
_refine_ls_restrained_S_all 0.827
_refine_ls_R_factor_all 0.0756
_refine_ls_R_factor_gt 0.0700
_refine_ls_shift/su_max 0.001
_refine_ls_shift/su_mean 0.000
_refine_ls_structure_factor_coef Fsqd
_refine_ls_weighting_details 'w=1/[\s^2^(Fo^2^)+(0.1567P)^2^+6.6084P] where P=(Fo^2^+2Fc^2^)/3'
_refine_ls_weighting_scheme calc
_refine_ls_wR_factor_gt 0.2200
_refine_ls_wR_factor_ref 0.2291
_reflns_Friedel_coverage 0.000
_reflns_number_gt 4318
_reflns_number_total 4807
_reflns_threshold_expression 'I > 2\s(I)'
_cod_data_source_file ja5b08860_si_002.cif
_cod_data_source_block n3257_a
_cod_original_cell_volume 27295(3)
_cod_database_code 4129624
_shelxl_version_number 2013-4
_shelx_space_group_comment
;
The symmetry employed for this shelxl refinement is uniquely defined
by the following loop, which should always be used as a source of
symmetry information in preference to the above space-group names.
They are only intended as comments.
;
_olex2_refinement_description
;
1. Fixed Uiso
 At 1.2 times of:
  All C(H) groups
 At 1.5 times of:
  All C(H,H,H) groups
2. Restrained distances
 C221-C222 = C122-C121 = C422-C421 = C322-C321
 2.154 with sigma of 0.001
 C402-C101_$1
 1.542 with sigma of 0.02
 C202-C101_$2
 1.542 with sigma of 0.02
 C101_$3-C302
 1.542 with sigma of 0.02
 C101-C102 \\sim C105-C108 \\sim C1-C117 \\sim C205-C208 \\sim C3-C217 \\sim
C417-C10 \\sim C405-C408
 \\sim C305-C308 \\sim C317-C8 \\sim C402-C101_$1 \\sim C202-C101_$2 \\sim
C101_$3-C302
 with sigma of 0.02
 C120-C119 \\sim C120-C112 \\sim C122-C120 \\sim C121-C120 \\sim C220-C219
\\sim C220-C212 \\sim C222-
 C220 \\sim C221-C220 \\sim C320-C319 \\sim C320-C312 \\sim C321-C320 \\sim
C322-C320 \\sim C420-C419 -
 C422-C420 \\sim C421-C420 \\sim C420-C412
 with sigma of 0.02
 C121-C122 \\sim C221-C222 \\sim C321-C322 \\sim C422-C421
 with sigma of 0.02
 C107-C102 \\sim C107-C106 \\sim C106-C105 \\sim C105-C104 \\sim C104-C103
\\sim C103-C102 \\sim C109-
 C108 \\sim C110-C109 \\sim C111-C110 \\sim C112-C111 \\sim C113-C112 \\sim
C113-C108 \\sim C115-C114 -
 C116-C115 \\sim C117-C116 \\sim C118-C117 \\sim C119-C118 \\sim C119-C114
\\sim C203-C202 \\sim C204-
 C203 \\sim C205-C204 \\sim C206-C205 \\sim C207-C206 \\sim C207-C202 \\sim
C213-C208 \\sim C213-C212 -
 C212-C211 \\sim C211-C210 \\sim C210-C209 \\sim C209-C208 \\sim C219-C214
\\sim C219-C218 \\sim C218-
 C217 \\sim C217-C216 \\sim C216-C215 \\sim C215-C214 \\sim C307-C302 \\sim
C307-C306 \\sim C306-C305 -
 C305-C304 \\sim C304-C303 \\sim C303-C302 \\sim C309-C308 \\sim C310-C309
\\sim C311-C310 \\sim C312-
 C311 \\sim C313-C312 \\sim C313-C308 \\sim C315-C314 \\sim C316-C315 \\sim
C317-C316 \\sim C318-C317 -
 C319-C318 \\sim C319-C314 \\sim C407-C402 \\sim C403-C402 \\sim C404-C403
\\sim C405-C404 \\sim C406-
 C405 \\sim C407-C406 \\sim C413-C408 \\sim C413-C412 \\sim C412-C411 \\sim
C411-C410 \\sim C410-C409 -
 C409-C408 \\sim C419-C414 \\sim C419-C418 \\sim C418-C417 \\sim C417-C416
\\sim C416-C415 \\sim C415-
 C414 \\sim C2-C1 \\sim C3-C2 \\sim C4-C3 \\sim C5-C4 \\sim C6-C5 \\sim C7-C6
\\sim C8-C7 \\sim C9-C8 \\sim C9-C10
 \\sim C11-C10 \\sim C12-C11 \\sim C13-C12 \\sim C14-C13 \\sim C14-C1 \\sim
C15-C14 \\sim C4-C15 \\sim C16-C15
 \\sim C7-C16 \\sim C16-C11
 with sigma of 0.02
 C102-C105 \\sim C107-C104 \\sim C106-C103 \\sim C108-C111 \\sim C109-C112
\\sim C110-C113 \\sim C114-
 C117 \\sim C115-C118 \\sim C116-C119 \\sim C202-C205 \\sim C203-C206 \\sim
C207-C204 \\sim C208-C211 -
 C213-C210 \\sim C209-C212 \\sim C214-C217 \\sim C219-C216 \\sim C218-C215
\\sim C302-C305 \\sim C307-
 C304 \\sim C306-C303 \\sim C308-C311 \\sim C309-C312 \\sim C310-C313 \\sim
C314-C317 \\sim C315-C318 -
 C316-C319 \\sim C402-C405 \\sim C403-C406 \\sim C404-C407 \\sim C408-C411
\\sim C413-C410 \\sim C412-
 C409 \\sim C414-C417 \\sim C419-C416 \\sim C418-C415
 with sigma of 0.02
 C1-C4 \\sim C2-C15 \\sim C3-C14 \\sim C10-C7 \\sim C9-C16 \\sim C8-C11 \\sim
C12-C15 \\sim C13-C16 \\sim C11-
 C14 \\sim C15-C6 \\sim C16-C5 \\sim C7-C4
 with sigma of 0.02
 C114-C111 \\sim C214-C211 \\sim C314-C311 \\sim C414-C411
 with sigma of 0.02
 C102-C106 \\sim C107-C105 \\sim C108-C110 \\sim C109-C111 \\sim C114-C116
\\sim C115-C117 \\sim C202-
 C204 \\sim C203-C205 \\sim C208-C212 \\sim C213-C211 \\sim C214-C218 \\sim
C219-C217 \\sim C302-C306 -
 C307-C305 \\sim C308-C310 \\sim C309-C311 \\sim C314-C316 \\sim C315-C317
\\sim C402-C404 \\sim C403-
 C405 \\sim C408-C412 \\sim C413-C411 \\sim C414-C418 \\sim C419-C417 \\sim
C102-C104 \\sim C103-C105 -
 C108-C112 \\sim C113-C111 \\sim C114-C118 \\sim C119-C117 \\sim C202-C206
\\sim C207-C205 \\sim C208-
 C210 \\sim C209-C211 \\sim C214-C216 \\sim C215-C217 \\sim C302-C304 \\sim
C303-C305 \\sim C308-C312 -
 C313-C311 \\sim C314-C318 \\sim C319-C317 \\sim C402-C406 \\sim C407-C405
\\sim C408-C410 \\sim C409-
 C411 \\sim C414-C416 \\sim C415-C417 \\sim C107-C103 \\sim C106-C104 \\sim
C109-C113 \\sim C110-C112 -
 C115-C119 \\sim C116-C118 \\sim C207-C203 \\sim C206-C204 \\sim C209-C213
\\sim C210-C212 \\sim C215-
 C219 \\sim C216-C218 \\sim C303-C307 \\sim C304-C306 \\sim C313-C309 \\sim
C312-C310 \\sim C319-C315 -
 C318-C316 \\sim C403-C407 \\sim C404-C406 \\sim C413-C409 \\sim C412-C410
\\sim C419-C415 \\sim C418-
 C416
 with sigma of 0.02
 C1-C3 \\sim C2-C4 \\sim C5-C7 \\sim C6-C16 \\sim C8-C10 \\sim C9-C11 \\sim
C12-C14 \\sim C13-C15
 with sigma of 0.02
 C121-C112 \\sim C122-C119 \\sim C222-C212 \\sim C221-C219 \\sim C321-C312
\\sim C322-C319 \\sim C421-
 C412 \\sim C422-C419 \\sim C121-C119 \\sim C122-C112 \\sim C222-C219 \\sim
C221-C212 \\sim C321-C319 -
 C322-C312 \\sim C421-C419 \\sim C422-C412
 with sigma of 0.02
 C112-C114 \\sim C111-C119 \\sim C212-C214 \\sim C211-C219 \\sim C312-C314
\\sim C311-C319 \\sim C412-
 C414 \\sim C411-C419 \\sim C112-C119 \\sim C120-C114 \\sim C212-C219 \\sim
C220-C214 \\sim C312-C319 -
 C320-C314 \\sim C412-C419 \\sim C420-C414 \\sim C120-C111 \\sim C220-C211
\\sim C320-C311 \\sim C420-
 C411
 with sigma of 0.02
 C101-C103 \\sim C101-C107 \\sim C101_$1-C403 \\sim C101_$1-C407 \\sim
C101_$2-C203 \\sim C101_$2-
 C207 \\sim C101_$3-C303 \\sim C101_$3-C307
 with sigma of 0.02
 C104-C108 \\sim C106-C108 \\sim C204-C208 \\sim C206-C208 \\sim C304-C308
\\sim C306-C308 \\sim C404-
 C408 \\sim C406-C408
 with sigma of 0.02
3. Restrained planarity
 C14, C15, C13, C12, C11, C16, C7, C10, C9, C8, C3, C2, C1, C4, C6, C5, C117,
 C217, C317, C417
 with sigma of 0.01
 C108, C105, C106, C107, C102, C103, C104, C101
 with sigma of 0.1
 C116, C115, C114, C119, C118, C111, C112, C113, C108, C109, C110, C120, C117,
 C1, C105
 with sigma of 0.1
 C205, C206, C207, C202, C203, C204, C208
 with sigma of 0.1
 C3, C217, C216, C215, C214, C219, C218, C211, C212, C213, C208, C209, C210,
 C220, C205
 with sigma of 0.1
 C105, C106, C107, C102, C103, C104, C101, C108
 with sigma of 0.1
 C305, C304, C303, C302, C307, C306, C308
 with sigma of 0.1
 C317, C318, C319, C314, C315, C316, C311, C310, C309, C308, C313, C312, C320,
 C305, C8
 with sigma of 0.1
 C405, C404, C403, C402, C407, C406, C408
 with sigma of 0.1
 C410, C417, C418, C419, C414, C415, C416, C411, C409, C408, C413, C412, C420,
 C405, C10
 with sigma of 0.1
 C208, C205, C206, C207, C202, C203, C204
 with sigma of 0.1
4. Uiso/Uaniso restraints and constraints
Uanis(C3) = Uanis(C2) = Uanis(C1) = Uanis(C14) = Uanis(C15) = Uanis(C4) =
Uanis(C13) = Uanis(C12) = Uanis(C11) = Uanis(C16) = Uanis(C7) = Uanis(C6) =
Uanis(C5) = Uanis(C10) = Uanis(C9) = Uanis(C8) = Uanis(C217) = Uanis(C117) =
Uanis(C417) = Uanis(C317) = Uanis(C216) = Uanis(C215) = Uanis(C214) =
Uanis(C219) = Uanis(C218) = Uanis(C318) = Uanis(C319) = Uanis(C314) =
Uanis(C315) = Uanis(C316) = Uanis(C116) = Uanis(C115) = Uanis(C114) =
Uanis(C119) = Uanis(C118) = Uanis(C418) = Uanis(C419) = Uanis(C414) =
Uanis(C415) = Uanis(C416) = Uanis(C211) = Uanis(C311) = Uanis(C111) =
Uanis(C411) = Uanis(C212) = Uanis(C213) = Uanis(C208) = Uanis(C209) =
Uanis(C210) = Uanis(C112) = Uanis(C113) = Uanis(C108) = Uanis(C109) =
Uanis(C110) = Uanis(C310) = Uanis(C309) = Uanis(C308) = Uanis(C313) =
Uanis(C312) = Uanis(C410) = Uanis(C409) = Uanis(C408) = Uanis(C413) =
Uanis(C412) = Uanis(C205) = Uanis(C105) = Uanis(C305) = Uanis(C405) =
Uanis(C206) = Uanis(C207) = Uanis(C202) = Uanis(C203) = Uanis(C204) =
Uanis(C304) = Uanis(C303) = Uanis(C302) = Uanis(C307) = Uanis(C306) =
Uanis(C106) = Uanis(C107) = Uanis(C102) = Uanis(C103) = Uanis(C104) =
Uanis(C404) = Uanis(C403) = Uanis(C402) = Uanis(C407) = Uanis(C406) =
Uanis(C220) = Uanis(C320) = Uanis(C120) = Uanis(C420) = Uanis(C101) =
Uanis(C421) = Uanis(C422) = Uanis(C121) = Uanis(C122) = Uanis(C222) =
Uanis(C221) = Uanis(C321) = Uanis(C322)
5. Rigid body (RIGU) restrains
 All non-hydrogen atoms
 with sigma for 1-2 distances of 0.004 and sigma for 1-3 distances of 0.004
6. Others
 Fixed Sof: C1(0.0625) C2(0.0625) H2(0.0625) C3(0.0625) C4(0.0625) C5(0.0625)
 H5(0.0625) C6(0.0625) H6(0.0625) C7(0.0625) C8(0.0625) C9(0.0625) H9(0.0625)
 C10(0.0625) C11(0.0625) C12(0.0625) H12(0.0625) C13(0.0625) H13(0.0625)
 C14(0.0625) C15(0.0625) C16(0.0625) C102(0.0625) C103(0.0625) H103(0.0625)
 C104(0.0625) H104(0.0625) C105(0.0625) C106(0.0625) H106(0.0625) C107(0.0625)
 H107(0.0625) C108(0.0625) C109(0.0625) H109(0.0625) C110(0.0625) H110(0.0625)
 C111(0.0625) C112(0.0625) C113(0.0625) H113(0.0625) C114(0.0625) C115(0.0625)
 H115(0.0625) C116(0.0625) H116(0.0625) C117(0.0625) C118(0.0625) H118(0.0625)
 C119(0.0625) C120(0.0625) C121(0.0625) H12A(0.0625) H12B(0.0625) H12C(0.0625)
 C122(0.0625) H12D(0.0625) H12E(0.0625) H12F(0.0625) C202(0.0625) C203(0.0625)
 H203(0.0625) C204(0.0625) H204(0.0625) C205(0.0625) C206(0.0625) H206(0.0625)
 C207(0.0625) H207(0.0625) C208(0.0625) C209(0.0625) H209(0.0625) C210(0.0625)
 H210(0.0625) C211(0.0625) C212(0.0625) C213(0.0625) H213(0.0625) C214(0.0625)
 C215(0.0625) H215(0.0625) C216(0.0625) H216(0.0625) C217(0.0625) C218(0.0625)
 H218(0.0625) C219(0.0625) C220(0.0625) C221(0.0625) H22A(0.0625) H22B(0.0625)
 H22C(0.0625) C222(0.0625) H22D(0.0625) H22E(0.0625) H22F(0.0625) C302(0.0625)
 C303(0.0625) H303(0.0625) C304(0.0625) H304(0.0625) C305(0.0625) C306(0.0625)
 H306(0.0625) C307(0.0625) H307(0.0625) C308(0.0625) C309(0.0625) H309(0.0625)
 C310(0.0625) H310(0.0625) C311(0.0625) C312(0.0625) C313(0.0625) H313(0.0625)
 C314(0.0625) C315(0.0625) H315(0.0625) C316(0.0625) H316(0.0625) C317(0.0625)
 C318(0.0625) H318(0.0625) C319(0.0625) C320(0.0625) C321(0.0625) H32A(0.0625)
 H32B(0.0625) H32C(0.0625) C322(0.0625) H32D(0.0625) H32E(0.0625) H32F(0.0625)
 C402(0.0625) C403(0.0625) H403(0.0625) C404(0.0625) H404(0.0625) C405(0.0625)
 C406(0.0625) H406(0.0625) C407(0.0625) H407(0.0625) C408(0.0625) C409(0.0625)
 H409(0.0625) C410(0.0625) H410(0.0625) C411(0.0625) C412(0.0625) C413(0.0625)
 H413(0.0625) C414(0.0625) C415(0.0625) H415(0.0625) C416(0.0625) H416(0.0625)
 C417(0.0625) C418(0.0625) H418(0.0625) C419(0.0625) C420(0.0625) C421(0.0625)
 H42A(0.0625) H42B(0.0625) H42C(0.0625) C422(0.0625) H42D(0.0625) H42E(0.0625)
 H42F(0.0625)
7.a Riding coordinates:
 C222(H22D,H22E,H22F)
7.b Me refined with riding coordinates:
 C121(H12A,H12B,H12C), C122(H12D,H12E,H12F), C221(H22A,H22B,H22C), C321(H32A,
 H32B,H32C), C322(H32D,H32E,H32F), C421(H42A,H42B,H42C), C422(H42D,H42E,H42F)
7.c Aromatic/amide H refined with riding coordinates:
 C2(H2), C5(H5), C6(H6), C9(H9), C12(H12), C13(H13), C103(H103), C104(H104),
 C106(H106), C107(H107), C109(H109), C110(H110), C113(H113), C115(H115),
 C116(H116), C118(H118), C203(H203), C204(H204), C206(H206), C207(H207),
 C209(H209), C210(H210), C213(H213), C215(H215), C216(H216), C218(H218),
 C303(H303), C304(H304), C306(H306), C307(H307), C309(H309), C310(H310),
 C313(H313), C315(H315), C316(H316), C318(H318), C403(H403), C404(H404),
 C406(H406), C407(H407), C409(H409), C410(H410), C413(H413), C415(H415),
 C416(H416), C418(H418)
;
_smtbx_masks_special_details
;
The solvent masking procedure as implemented in Olex2 was used to remove the
electronic contribution of solvent molecules from the refinement.  As the exact
solvent content is not known, only the atoms used in the refinement model are
reported in the formula here.


Total solvent accessible volume / cell = 18469.9 Ang^3^ [67.7%]
Total electron count / cell = 1887.8
;
_olex2_computing_structure_refinement_long 'ShelXL (Sheldrick, 2008)'

loop_
_space_group_symop_operation_xyz
'x, y, z'
'-x, -y, z'
'-x, y, -z'
'x, -y, -z'
'z, x, y'
'z, -x, -y'
'-z, -x, y'
'-z, x, -y'
'y, z, x'
'-y, z, -x'
'y, -z, -x'
'-y, -z, x'
'y, x, -z'
'-y, -x, -z'
'y, -x, z'
'-y, x, z'
'x, z, -y'
'-x, z, y'
'-x, -z, -y'
'x, -z, y'
'z, y, -x'
'z, -y, x'
'-z, y, x'
'-z, -y, -x'
'-x, -y, -z'
'x, y, -z'
'x, -y, z'
'-x, y, z'
'-z, -x, -y'
'-z, x, y'
'z, x, -y'
'z, -x, y'
'-y, -z, -x'
'y, -z, x'
'-y, z, x'
'y, z, -x'
'-y, -x, z'
'y, x, z'
'-y, x, -z'
'y, -x, -z'
'-x, -z, y'
'x, -z, -y'
'x, z, y'
'-x, z, -y'
'-z, -y, x'
'-z, y, -x'
'z, -y, -x'
'z, y, x'

loop_
_atom_site_label
_atom_site_type_symbol
_atom_site_fract_x
_atom_site_fract_y
_atom_site_fract_z
_atom_site_U_iso_or_equiv
_atom_site_adp_type
_atom_site_occupancy
_atom_site_site_symmetry_order
_atom_site_calc_flag
_atom_site_refinement_flags_posn
_atom_site_refinement_flags_adp
_atom_site_refinement_flags_occupancy
_atom_site_disorder_assembly
_atom_site_disorder_group
Zr1 Zr 1.0000 0.91790(2) 1.0000 0.0350(2) Uani 1 8 d S T P . .
O1 O 1.0000 0.88142(7) 0.93536(8) 0.0632(6) Uani 1 2 d S T P . .
O2 O 1.04093(10) 0.95907(10) 1.04093(10) 0.0751(15) Uani 1 6 d S T P . .
C1 C 1.0477(4) 0.5391(7) 0.5915(6) 0.1074(17) Uani 0.0625 1 d . . . A -1
C2 C 1.0555(5) 0.4991(9) 0.6146(5) 0.1074(17) Uani 0.0625 1 d . . . A -1
H2 H 1.0634 0.4997 0.6448 0.129 Uiso 0.0625 1 calc R . . A -1
C3 C 1.0514(5) 0.4582(7) 0.5922(6) 0.1074(17) Uani 0.0625 1 d . . . A -1
C4 C 1.0396(4) 0.4572(6) 0.5467(5) 0.1074(17) Uani 0.0625 1 d . . . A -1
C5 C 1.0353(6) 0.4166(6) 0.5238(7) 0.1074(17) Uani 0.0625 1 d . . . A -1
H5 H 1.0405 0.3897 0.5389 0.129 Uiso 0.0625 1 calc R . . A -1
C6 C 1.0233(6) 0.4158(6) 0.4791(7) 0.1074(17) Uani 0.0625 1 d . . . A -1
H6 H 1.0205 0.3884 0.4643 0.129 Uiso 0.0625 1 calc R . . A -1
C7 C 1.0154(5) 0.4557(6) 0.4557(4) 0.1074(17) Uani 0.0625 1 d S T P A -1
C8 C 1.0035(6) 0.4546(5) 0.4104(5) 0.1074(17) Uani 0.0625 1 d . . . A -1
C9 C 0.9954(6) 0.4938(6) 0.3868(5) 0.1074(17) Uani 0.0625 1 d . . . A -1
H9 H 0.9873 0.4923 0.3567 0.129 Uiso 0.0625 1 calc R . . A -1
C10 C 0.9991(5) 0.5352(5) 0.4077(5) 0.1074(17) Uani 0.0625 1 d . . . A -1
C11 C 1.0113(4) 0.5370(5) 0.4539(4) 0.1074(17) Uani 0.0625 1 d . . . A -1
C12 C 1.0157(5) 0.5777(5) 0.4773(7) 0.1074(17) Uani 0.0625 1 d . . . A -1
H12 H 1.0105 0.6045 0.4623 0.129 Uiso 0.0625 1 calc R . . A -1
C13 C 1.0276(4) 0.5788(6) 0.5223(7) 0.1074(17) Uani 0.0625 1 d . . . A -1
H13 H 1.0303 0.6062 0.5369 0.129 Uiso 0.0625 1 calc R . . A -1
C14 C 1.0356(3) 0.5389(6) 0.5458(5) 0.1074(17) Uani 0.0625 1 d . . . A -1
C15 C 1.0316(2) 0.4977(6) 0.5237(4) 0.1074(17) Uani 0.0625 1 d . . . A -1
C16 C 1.0193(3) 0.4969(5) 0.4775(4) 0.1074(17) Uani 0.0625 1 d . . . A -1
C101 C 1.0000 0.89552(11) 0.89552(11) 0.1074(17) Uani 1 4 d DS T P . .
C102 C 1.0109(15) 0.8571(5) 0.8649(6) 0.1074(17) Uani 0.0625 1 d . . . A -1
C103 C 1.012(2) 0.8132(5) 0.8804(8) 0.1074(17) Uani 0.0625 1 d . . . A -1
H103 H 1.0039 0.8068 0.9098 0.129 Uiso 0.0625 1 calc R . . A -1
C104 C 1.027(2) 0.7789(6) 0.8520(8) 0.1074(17) Uani 0.0625 1 d . . . A -1
H104 H 1.0295 0.7498 0.8630 0.129 Uiso 0.0625 1 calc R . . A -1
C105 C 1.0364(8) 0.7879(6) 0.8076(6) 0.1074(17) Uani 0.0625 1 d . . . A -1
C106 C 1.036(2) 0.8322(6) 0.7923(8) 0.1074(17) Uani 0.0625 1 d . . . A -1
H106 H 1.0435 0.8386 0.7627 0.129 Uiso 0.0625 1 calc R . . A -1
C107 C 1.024(2) 0.8667(6) 0.8209(7) 0.1074(17) Uani 0.0625 1 d . . . A -1
H107 H 1.0241 0.8963 0.8109 0.129 Uiso 0.0625 1 calc R . . A -1
C108 C 1.0494(10) 0.7506(7) 0.7757(8) 0.1074(17) Uani 0.0625 1 d . . . A -1
C109 C 1.0824(11) 0.7596(7) 0.7436(9) 0.1074(17) Uani 0.0625 1 d . . . A -1
H109 H 1.0972 0.7871 0.7438 0.129 Uiso 0.0625 1 calc R . . A -1
C110 C 1.0929(10) 0.7278(8) 0.7115(9) 0.1074(17) Uani 0.0625 1 d . . . A -1
H110 H 1.1183 0.7311 0.6938 0.129 Uiso 0.0625 1 calc R . . A -1
C111 C 1.0650(10) 0.6905(8) 0.7060(9) 0.1074(17) Uani 0.0625 1 d . . . A -1
C112 C 1.0294(9) 0.6831(6) 0.7352(8) 0.1074(17) Uani 0.0625 1 d . . . A -1
C113 C 1.0206(11) 0.7142(9) 0.7688(9) 0.1074(17) Uani 0.0625 1 d . . . A -1
H113 H 0.9953 0.7109 0.7867 0.129 Uiso 0.0625 1 calc R . . A -1
C114 C 1.0664(7) 0.6536(5) 0.6748(5) 0.1074(17) Uani 0.0625 1 d . . . A -1
C115 C 1.0941(8) 0.6448(7) 0.6386(8) 0.1074(17) Uani 0.0625 1 d . . . A -1
H115 H 1.1168 0.6648 0.6311 0.129 Uiso 0.0625 1 calc R . . A -1
C116 C 1.0880(8) 0.6058(8) 0.6133(7) 0.1074(17) Uani 0.0625 1 d . . . A -1
H116 H 1.1059 0.6003 0.5884 0.129 Uiso 0.0625 1 calc R . . A -1
C117 C 1.0551(7) 0.5752(8) 0.6255(9) 0.1074(17) Uani 0.0625 1 d . . . A -1
C118 C 1.0291(11) 0.5828(7) 0.6636(9) 0.1074(17) Uani 0.0625 1 d . . . A -1
H118 H 1.0104 0.5605 0.6747 0.129 Uiso 0.0625 1 calc R . . A -1
C119 C 1.0315(9) 0.6245(7) 0.6849(7) 0.1074(17) Uani 0.0625 1 d . . . A -1
C120 C 1.0116(7) 0.6385(6) 0.7269(6) 0.1074(17) Uani 0.0625 1 d . . . A -1
C121 C 1.0190(10) 0.6068(8) 0.7641(8) 0.1074(17) Uani 0.0625 1 d D . . A -1
H12A H 1.0197 0.5767 0.7526 0.161 Uiso 0.0625 1 calc R . . A -1
H12B H 0.9950 0.6095 0.7854 0.161 Uiso 0.0625 1 calc R . . A -1
H12C H 1.0470 0.6135 0.7785 0.161 Uiso 0.0625 1 calc R . . A -1
C122 C 0.9631(7) 0.6342(9) 0.7288(9) 0.1074(17) Uani 0.0625 1 d D . . A -1
H12D H 0.9496 0.6629 0.7232 0.161 Uiso 0.0625 1 calc R . . A -1
H12E H 0.9544 0.6237 0.7579 0.161 Uiso 0.0625 1 calc R . . A -1
H12F H 0.9533 0.6132 0.7064 0.161 Uiso 0.0625 1 calc R . . A -1
C202 C 0.9998(14) 0.1339(5) 0.8539(5) 0.1074(17) Uani 0.0625 1 d D . . A -1
C203 C 0.9880(16) 0.1787(6) 0.8603(8) 0.1074(17) Uani 0.0625 1 d . . . A -1
H203 H 0.9694 0.1867 0.8841 0.129 Uiso 0.0625 1 calc R . . A -1
C204 C 1.0037(17) 0.2114(5) 0.8312(8) 0.1074(17) Uani 0.0625 1 d . . . A -1
H204 H 0.9982 0.2416 0.8372 0.129 Uiso 0.0625 1 calc R . . A -1
C205 C 1.0279(10) 0.1990(6) 0.7931(7) 0.1074(17) Uani 0.0625 1 d . . . A -1
C206 C 1.0391(15) 0.1544(7) 0.7862(8) 0.1074(17) Uani 0.0625 1 d . . . A -1
H206 H 1.0560 0.1462 0.7613 0.129 Uiso 0.0625 1 calc R . . A -1
C207 C 1.0248(18) 0.1218(6) 0.8166(8) 0.1074(17) Uani 0.0625 1 d . . . A -1
H207 H 1.0322 0.0919 0.8119 0.129 Uiso 0.0625 1 calc R . . A -1
C208 C 1.0425(11) 0.2351(8) 0.7604(10) 0.1074(17) Uani 0.0625 1 d . . . A -1
C209 C 1.0756(13) 0.2258(7) 0.7286(10) 0.1074(17) Uani 0.0625 1 d . . . A -1
H209 H 1.0903 0.1982 0.7290 0.129 Uiso 0.0625 1 calc R . . A -1
C210 C 1.0863(11) 0.2575(8) 0.6964(10) 0.1074(17) Uani 0.0625 1 d . . . A -1
H210 H 1.1094 0.2520 0.6760 0.129 Uiso 0.0625 1 calc R . . A -1
C211 C 1.0626(10) 0.2977(8) 0.6945(9) 0.1074(17) Uani 0.0625 1 d . . . A -1
C212 C 1.0263(9) 0.3050(6) 0.7227(8) 0.1074(17) Uani 0.0625 1 d . . . A -1
C213 C 1.0160(11) 0.2734(8) 0.7553(9) 0.1074(17) Uani 0.0625 1 d . . . A -1
H213 H 0.9913 0.2777 0.7739 0.129 Uiso 0.0625 1 calc R . . A -1
C214 C 1.0628(11) 0.3324(7) 0.6610(9) 0.1074(17) Uani 0.0625 1 d . . . A -1
C215 C 1.0931(10) 0.3409(7) 0.6266(9) 0.1074(17) Uani 0.0625 1 d . . . A -1
H215 H 1.1148 0.3196 0.6194 0.129 Uiso 0.0625 1 calc R . . A -1
C216 C 1.0909(8) 0.3811(7) 0.6028(7) 0.1074(17) Uani 0.0625 1 d . . . A -1
H216 H 1.1105 0.3863 0.5791 0.129 Uiso 0.0625 1 calc R . . A -1
C217 C 1.0593(6) 0.4134(5) 0.6146(5) 0.1074(17) Uani 0.0625 1 d . . . A -1
C218 C 1.0301(10) 0.4055(7) 0.6502(9) 0.1074(17) Uani 0.0625 1 d . . . A -1
H218 H 1.0075 0.4259 0.6568 0.129 Uiso 0.0625 1 calc R . . A -1
C219 C 1.0350(10) 0.3667(6) 0.6761(7) 0.1074(17) Uani 0.0625 1 d . . . A -1
C220 C 1.0075(8) 0.3490(6) 0.7122(6) 0.1074(17) Uani 0.0625 1 d . . . A -1
C221 C 0.9595(8) 0.3484(9) 0.7019(9) 0.1074(17) Uani 0.0625 1 d D . . A -1
H22A H 0.9553 0.3480 0.6700 0.161 Uiso 0.0625 1 calc R . . A -1
H22B H 0.9456 0.3747 0.7143 0.161 Uiso 0.0625 1 calc R . . A -1
H22C H 0.9461 0.3221 0.7148 0.161 Uiso 0.0625 1 calc R . . A -1
C222 C 1.0022(12) 0.3790(7) 0.7504(6) 0.1074(17) Uani 0.0625 1 d D . . A -1
H22D H 0.9914 0.3619 0.7755 0.161 Uiso 0.0625 1 d R . . A -1
H22E H 0.9806 0.4018 0.7431 0.161 Uiso 0.0625 1 d R . . A -1
H22F H 1.0302 0.3928 0.7580 0.161 Uiso 0.0625 1 d R . . A -1
C302 C 1.005(2) 0.1399(7) 0.1398(8) 0.1074(17) Uani 0.0625 1 d DS T P A -1
C303 C 0.990(3) 0.1830(7) 0.1305(8) 0.1074(17) Uani 0.0625 1 d . . . A -1
H303 H 0.9852 0.1919 0.1010 0.129 Uiso 0.0625 1 calc R . . A -1
C304 C 0.982(2) 0.2127(7) 0.1653(8) 0.1074(17) Uani 0.0625 1 d . . . A -1
H304 H 0.9708 0.2413 0.1592 0.129 Uiso 0.0625 1 calc R . . A -1
C305 C 0.9900(15) 0.1996(7) 0.2096(7) 0.1074(17) Uani 0.0625 1 d . . . A -1
C306 C 1.008(2) 0.1578(10) 0.2184(7) 0.1074(17) Uani 0.0625 1 d . . . A -1
H306 H 1.0169 0.1503 0.2475 0.129 Uiso 0.0625 1 calc R . . A -1
C307 C 1.014(3) 0.1271(10) 0.1838(8) 0.1074(17) Uani 0.0625 1 d . . . A -1
H307 H 1.0232 0.0980 0.1901 0.129 Uiso 0.0625 1 calc R . . A -1
C308 C 0.9814(12) 0.2322(7) 0.2471(8) 0.1074(17) Uani 0.0625 1 d . . . A -1
C309 C 0.9525(13) 0.2248(9) 0.2831(10) 0.1074(17) Uani 0.0625 1 d . . . A -1
H309 H 0.9351 0.1989 0.2843 0.129 Uiso 0.0625 1 calc R . . A -1
C310 C 0.9497(12) 0.2565(9) 0.3171(9) 0.1074(17) Uani 0.0625 1 d . . . A -1
H310 H 0.9290 0.2529 0.3402 0.129 Uiso 0.0625 1 calc R . . A -1
C311 C 0.9781(11) 0.2937(7) 0.3166(7) 0.1074(17) Uani 0.0625 1 d . . . A -1
C312 C 1.0064(10) 0.3007(6) 0.2803(6) 0.1074(17) Uani 0.0625 1 d . . . A -1
C313 C 1.0107(12) 0.2684(8) 0.2476(8) 0.1074(17) Uani 0.0625 1 d . . . A -1
H313 H 1.0330 0.2708 0.2260 0.129 Uiso 0.0625 1 calc R . . A -1
C314 C 0.9808(11) 0.3316(7) 0.3451(8) 0.1074(17) Uani 0.0625 1 d . . . A -1
C315 C 0.9591(12) 0.3414(8) 0.3849(9) 0.1074(17) Uani 0.0625 1 d . . . A -1
H315 H 0.9372 0.3221 0.3960 0.129 Uiso 0.0625 1 calc R . . A -1
C316 C 0.9701(12) 0.3804(9) 0.4085(8) 0.1074(17) Uani 0.0625 1 d . . . A -1
H316 H 0.9580 0.3858 0.4368 0.129 Uiso 0.0625 1 calc R . . A -1
C317 C 0.9995(7) 0.4109(5) 0.3889(6) 0.1074(17) Uani 0.0625 1 d . . . A -1
C318 C 1.0210(8) 0.4012(6) 0.3493(7) 0.1074(17) Uani 0.0625 1 d . . . A -1
H318 H 1.0419 0.4212 0.3376 0.129 Uiso 0.0625 1 calc R . . A -1
C319 C 1.0115(7) 0.3618(5) 0.3270(5) 0.1074(17) Uani 0.0625 1 d . . . A -1
C320 C 1.0321(8) 0.3411(6) 0.2880(6) 0.1074(17) Uani 0.0625 1 d . . . A -1
C321 C 1.0805(8) 0.3340(9) 0.2925(9) 0.1074(17) Uani 0.0625 1 d D . . A -1
H32A H 1.0870 0.3026 0.2897 0.161 Uiso 0.0625 1 calc R . . A -1
H32B H 1.0902 0.3445 0.3214 0.161 Uiso 0.0625 1 calc R . . A -1
H32C H 1.0960 0.3503 0.2695 0.161 Uiso 0.0625 1 calc R . . A -1
C322 C 1.0370(11) 0.3704(7) 0.2489(7) 0.1074(17) Uani 0.0625 1 d D . . A -1
H32D H 1.0371 0.4012 0.2585 0.161 Uiso 0.0625 1 calc R . . A -1
H32E H 1.0125 0.3655 0.2286 0.161 Uiso 0.0625 1 calc R . . A -1
H32F H 1.0648 0.3638 0.2340 0.161 Uiso 0.0625 1 calc R . . A -1
C402 C 0.991(2) 0.8583(5) 0.1368(7) 0.1074(17) Uani 0.0625 1 d D . . A -1
C403 C 0.991(3) 0.8137(5) 0.1232(7) 0.1074(17) Uani 0.0625 1 d . . . A -1
H403 H 0.9952 0.8066 0.0930 0.129 Uiso 0.0625 1 calc R . . A -1
C404 C 0.986(3) 0.7798(5) 0.1549(8) 0.1074(17) Uani 0.0625 1 d . . . A -1
H404 H 0.9878 0.7499 0.1461 0.129 Uiso 0.0625 1 calc R . . A -1
C405 C 0.9781(11) 0.7905(6) 0.1993(6) 0.1074(17) Uani 0.0625 1 d . . . A -1
C406 C 0.972(3) 0.8354(6) 0.2119(9) 0.1074(17) Uani 0.0625 1 d . . . A -1
H406 H 0.9624 0.8425 0.2406 0.129 Uiso 0.0625 1 calc R . . A -1
C407 C 0.982(3) 0.8691(5) 0.1813(9) 0.1074(17) Uani 0.0625 1 d . . . A -1
H407 H 0.9819 0.8989 0.1905 0.129 Uiso 0.0625 1 calc R . . A -1
C408 C 0.9761(10) 0.7547(6) 0.2348(6) 0.1074(17) Uani 0.0625 1 d . . . A -1
C409 C 0.9443(10) 0.7603(6) 0.2683(8) 0.1074(17) Uani 0.0625 1 d . . . A -1
H409 H 0.9256 0.7853 0.2681 0.129 Uiso 0.0625 1 calc R . . A -1
C410 C 0.9404(8) 0.7286(7) 0.3021(7) 0.1074(17) Uani 0.0625 1 d . . . A -1
H410 H 0.9191 0.7322 0.3246 0.129 Uiso 0.0625 1 calc R . . A -1
C411 C 0.9685(7) 0.6913(5) 0.3023(5) 0.1074(17) Uani 0.0625 1 d . . . A -1
C412 C 0.9997(8) 0.6852(5) 0.2682(5) 0.1074(17) Uani 0.0625 1 d . . . A -1
C413 C 1.0039(10) 0.7171(7) 0.2348(6) 0.1074(17) Uani 0.0625 1 d . . . A -1
H413 H 1.0252 0.7135 0.2123 0.129 Uiso 0.0625 1 calc R . . A -1
C414 C 0.9714(7) 0.6542(5) 0.3320(5) 0.1074(17) Uani 0.0625 1 d . . . A -1
C415 C 0.9472(7) 0.6445(6) 0.3701(7) 0.1074(17) Uani 0.0625 1 d . . . A -1
H415 H 0.9246 0.6639 0.3796 0.129 Uiso 0.0625 1 calc R . . A -1
C416 C 0.9564(8) 0.6058(7) 0.3945(6) 0.1074(17) Uani 0.0625 1 d . . . A -1
H416 H 0.9403 0.5995 0.4204 0.129 Uiso 0.0625 1 calc R . . A -1
C417 C 0.9900(6) 0.5765(5) 0.3800(5) 0.1074(17) Uani 0.0625 1 d . . . A -1
C418 C 1.0140(7) 0.5864(5) 0.3413(6) 0.1074(17) Uani 0.0625 1 d . . . A -1
H418 H 1.0363 0.5669 0.3315 0.129 Uiso 0.0625 1 calc R . . A -1
C419 C 1.0049(7) 0.6254(5) 0.3173(5) 0.1074(17) Uani 0.0625 1 d . . . A -1
C420 C 1.0238(7) 0.6438(6) 0.2765(6) 0.1074(17) Uani 0.0625 1 d . . . A -1
C421 C 1.0726(7) 0.6486(8) 0.2769(9) 0.1074(17) Uani 0.0625 1 d D . . A -1
H42A H 1.0831 0.6486 0.3073 0.161 Uiso 0.0625 1 calc R . . A -1
H42B H 1.0808 0.6763 0.2627 0.161 Uiso 0.0625 1 calc R . . A -1
H42C H 1.0859 0.6240 0.2609 0.161 Uiso 0.0625 1 calc R . . A -1
C422 C 1.0244(10) 0.6123(7) 0.2385(7) 0.1074(17) Uani 0.0625 1 d D . . A -1
H42D H 1.0128 0.5838 0.2480 0.161 Uiso 0.0625 1 calc R . . A -1
H42E H 1.0546 0.6087 0.2280 0.161 Uiso 0.0625 1 calc R . . A -1
H42F H 1.0060 0.6239 0.2146 0.161 Uiso 0.0625 1 calc R . . A -1

loop_
_atom_site_aniso_label
_atom_site_aniso_U_11
_atom_site_aniso_U_22
_atom_site_aniso_U_33
_atom_site_aniso_U_23
_atom_site_aniso_U_13
_atom_site_aniso_U_12
Zr1 0.0392(2) 0.0266(3) 0.0392(2) 0.000 0.000 0.000
O1 0.0797(15) 0.0523(12) 0.0576(12) -0.0181(10) 0.000 0.000
O2 0.0751(15) 0.0751(15) 0.0751(15) -0.0397(16) 0.0397(16) -0.0397(16)
C1 0.218(5) 0.047(2) 0.057(2) -0.0160(17) 0.008(3) 0.006(3)
C2 0.218(5) 0.047(2) 0.057(2) -0.0160(17) 0.008(3) 0.006(3)
C3 0.218(5) 0.047(2) 0.057(2) -0.0160(17) 0.008(3) 0.006(3)
C4 0.218(5) 0.047(2) 0.057(2) -0.0160(17) 0.008(3) 0.006(3)
C5 0.218(5) 0.047(2) 0.057(2) -0.0160(17) 0.008(3) 0.006(3)
C6 0.218(5) 0.047(2) 0.057(2) -0.0160(17) 0.008(3) 0.006(3)
C7 0.218(5) 0.047(2) 0.057(2) -0.0160(17) 0.008(3) 0.006(3)
C8 0.218(5) 0.047(2) 0.057(2) -0.0160(17) 0.008(3) 0.006(3)
C9 0.218(5) 0.047(2) 0.057(2) -0.0160(17) 0.008(3) 0.006(3)
C10 0.218(5) 0.047(2) 0.057(2) -0.0160(17) 0.008(3) 0.006(3)
C11 0.218(5) 0.047(2) 0.057(2) -0.0160(17) 0.008(3) 0.006(3)
C12 0.218(5) 0.047(2) 0.057(2) -0.0160(17) 0.008(3) 0.006(3)
C13 0.218(5) 0.047(2) 0.057(2) -0.0160(17) 0.008(3) 0.006(3)
C14 0.218(5) 0.047(2) 0.057(2) -0.0160(17) 0.008(3) 0.006(3)
C15 0.218(5) 0.047(2) 0.057(2) -0.0160(17) 0.008(3) 0.006(3)
C16 0.218(5) 0.047(2) 0.057(2) -0.0160(17) 0.008(3) 0.006(3)
C101 0.218(5) 0.047(2) 0.057(2) -0.0160(17) 0.008(3) 0.006(3)
C102 0.218(5) 0.047(2) 0.057(2) -0.0160(17) 0.008(3) 0.006(3)
C103 0.218(5) 0.047(2) 0.057(2) -0.0160(17) 0.008(3) 0.006(3)
C104 0.218(5) 0.047(2) 0.057(2) -0.0160(17) 0.008(3) 0.006(3)
C105 0.218(5) 0.047(2) 0.057(2) -0.0160(17) 0.008(3) 0.006(3)
C106 0.218(5) 0.047(2) 0.057(2) -0.0160(17) 0.008(3) 0.006(3)
C107 0.218(5) 0.047(2) 0.057(2) -0.0160(17) 0.008(3) 0.006(3)
C108 0.218(5) 0.047(2) 0.057(2) -0.0160(17) 0.008(3) 0.006(3)
C109 0.218(5) 0.047(2) 0.057(2) -0.0160(17) 0.008(3) 0.006(3)
C110 0.218(5) 0.047(2) 0.057(2) -0.0160(17) 0.008(3) 0.006(3)
C111 0.218(5) 0.047(2) 0.057(2) -0.0160(17) 0.008(3) 0.006(3)
C112 0.218(5) 0.047(2) 0.057(2) -0.0160(17) 0.008(3) 0.006(3)
C113 0.218(5) 0.047(2) 0.057(2) -0.0160(17) 0.008(3) 0.006(3)
C114 0.218(5) 0.047(2) 0.057(2) -0.0160(17) 0.008(3) 0.006(3)
C115 0.218(5) 0.047(2) 0.057(2) -0.0160(17) 0.008(3) 0.006(3)
C116 0.218(5) 0.047(2) 0.057(2) -0.0160(17) 0.008(3) 0.006(3)
C117 0.218(5) 0.047(2) 0.057(2) -0.0160(17) 0.008(3) 0.006(3)
C118 0.218(5) 0.047(2) 0.057(2) -0.0160(17) 0.008(3) 0.006(3)
C119 0.218(5) 0.047(2) 0.057(2) -0.0160(17) 0.008(3) 0.006(3)
C120 0.218(5) 0.047(2) 0.057(2) -0.0160(17) 0.008(3) 0.006(3)
C121 0.218(5) 0.047(2) 0.057(2) -0.0160(17) 0.008(3) 0.006(3)
C122 0.218(5) 0.047(2) 0.057(2) -0.0160(17) 0.008(3) 0.006(3)
C202 0.218(5) 0.047(2) 0.057(2) -0.0160(17) 0.008(3) 0.006(3)
C203 0.218(5) 0.047(2) 0.057(2) -0.0160(17) 0.008(3) 0.006(3)
C204 0.218(5) 0.047(2) 0.057(2) -0.0160(17) 0.008(3) 0.006(3)
C205 0.218(5) 0.047(2) 0.057(2) -0.0160(17) 0.008(3) 0.006(3)
C206 0.218(5) 0.047(2) 0.057(2) -0.0160(17) 0.008(3) 0.006(3)
C207 0.218(5) 0.047(2) 0.057(2) -0.0160(17) 0.008(3) 0.006(3)
C208 0.218(5) 0.047(2) 0.057(2) -0.0160(17) 0.008(3) 0.006(3)
C209 0.218(5) 0.047(2) 0.057(2) -0.0160(17) 0.008(3) 0.006(3)
C210 0.218(5) 0.047(2) 0.057(2) -0.0160(17) 0.008(3) 0.006(3)
C211 0.218(5) 0.047(2) 0.057(2) -0.0160(17) 0.008(3) 0.006(3)
C212 0.218(5) 0.047(2) 0.057(2) -0.0160(17) 0.008(3) 0.006(3)
C213 0.218(5) 0.047(2) 0.057(2) -0.0160(17) 0.008(3) 0.006(3)
C214 0.218(5) 0.047(2) 0.057(2) -0.0160(17) 0.008(3) 0.006(3)
C215 0.218(5) 0.047(2) 0.057(2) -0.0160(17) 0.008(3) 0.006(3)
C216 0.218(5) 0.047(2) 0.057(2) -0.0160(17) 0.008(3) 0.006(3)
C217 0.218(5) 0.047(2) 0.057(2) -0.0160(17) 0.008(3) 0.006(3)
C218 0.218(5) 0.047(2) 0.057(2) -0.0160(17) 0.008(3) 0.006(3)
C219 0.218(5) 0.047(2) 0.057(2) -0.0160(17) 0.008(3) 0.006(3)
C220 0.218(5) 0.047(2) 0.057(2) -0.0160(17) 0.008(3) 0.006(3)
C221 0.218(5) 0.047(2) 0.057(2) -0.0160(17) 0.008(3) 0.006(3)
C222 0.218(5) 0.047(2) 0.057(2) -0.0160(17) 0.008(3) 0.006(3)
C302 0.218(5) 0.047(2) 0.057(2) -0.0160(17) 0.008(3) 0.006(3)
C303 0.218(5) 0.047(2) 0.057(2) -0.0160(17) 0.008(3) 0.006(3)
C304 0.218(5) 0.047(2) 0.057(2) -0.0160(17) 0.008(3) 0.006(3)
C305 0.218(5) 0.047(2) 0.057(2) -0.0160(17) 0.008(3) 0.006(3)
C306 0.218(5) 0.047(2) 0.057(2) -0.0160(17) 0.008(3) 0.006(3)
C307 0.218(5) 0.047(2) 0.057(2) -0.0160(17) 0.008(3) 0.006(3)
C308 0.218(5) 0.047(2) 0.057(2) -0.0160(17) 0.008(3) 0.006(3)
C309 0.218(5) 0.047(2) 0.057(2) -0.0160(17) 0.008(3) 0.006(3)
C310 0.218(5) 0.047(2) 0.057(2) -0.0160(17) 0.008(3) 0.006(3)
C311 0.218(5) 0.047(2) 0.057(2) -0.0160(17) 0.008(3) 0.006(3)
C312 0.218(5) 0.047(2) 0.057(2) -0.0160(17) 0.008(3) 0.006(3)
C313 0.218(5) 0.047(2) 0.057(2) -0.0160(17) 0.008(3) 0.006(3)
C314 0.218(5) 0.047(2) 0.057(2) -0.0160(17) 0.008(3) 0.006(3)
C315 0.218(5) 0.047(2) 0.057(2) -0.0160(17) 0.008(3) 0.006(3)
C316 0.218(5) 0.047(2) 0.057(2) -0.0160(17) 0.008(3) 0.006(3)
C317 0.218(5) 0.047(2) 0.057(2) -0.0160(17) 0.008(3) 0.006(3)
C318 0.218(5) 0.047(2) 0.057(2) -0.0160(17) 0.008(3) 0.006(3)
C319 0.218(5) 0.047(2) 0.057(2) -0.0160(17) 0.008(3) 0.006(3)
C320 0.218(5) 0.047(2) 0.057(2) -0.0160(17) 0.008(3) 0.006(3)
C321 0.218(5) 0.047(2) 0.057(2) -0.0160(17) 0.008(3) 0.006(3)
C322 0.218(5) 0.047(2) 0.057(2) -0.0160(17) 0.008(3) 0.006(3)
C402 0.218(5) 0.047(2) 0.057(2) -0.0160(17) 0.008(3) 0.006(3)
C403 0.218(5) 0.047(2) 0.057(2) -0.0160(17) 0.008(3) 0.006(3)
C404 0.218(5) 0.047(2) 0.057(2) -0.0160(17) 0.008(3) 0.006(3)
C405 0.218(5) 0.047(2) 0.057(2) -0.0160(17) 0.008(3) 0.006(3)
C406 0.218(5) 0.047(2) 0.057(2) -0.0160(17) 0.008(3) 0.006(3)
C407 0.218(5) 0.047(2) 0.057(2) -0.0160(17) 0.008(3) 0.006(3)
C408 0.218(5) 0.047(2) 0.057(2) -0.0160(17) 0.008(3) 0.006(3)
C409 0.218(5) 0.047(2) 0.057(2) -0.0160(17) 0.008(3) 0.006(3)
C410 0.218(5) 0.047(2) 0.057(2) -0.0160(17) 0.008(3) 0.006(3)
C411 0.218(5) 0.047(2) 0.057(2) -0.0160(17) 0.008(3) 0.006(3)
C412 0.218(5) 0.047(2) 0.057(2) -0.0160(17) 0.008(3) 0.006(3)
C413 0.218(5) 0.047(2) 0.057(2) -0.0160(17) 0.008(3) 0.006(3)
C414 0.218(5) 0.047(2) 0.057(2) -0.0160(17) 0.008(3) 0.006(3)
C415 0.218(5) 0.047(2) 0.057(2) -0.0160(17) 0.008(3) 0.006(3)
C416 0.218(5) 0.047(2) 0.057(2) -0.0160(17) 0.008(3) 0.006(3)
C417 0.218(5) 0.047(2) 0.057(2) -0.0160(17) 0.008(3) 0.006(3)
C418 0.218(5) 0.047(2) 0.057(2) -0.0160(17) 0.008(3) 0.006(3)
C419 0.218(5) 0.047(2) 0.057(2) -0.0160(17) 0.008(3) 0.006(3)
C420 0.218(5) 0.047(2) 0.057(2) -0.0160(17) 0.008(3) 0.006(3)
C421 0.218(5) 0.047(2) 0.057(2) -0.0160(17) 0.008(3) 0.006(3)
C422 0.218(5) 0.047(2) 0.057(2) -0.0160(17) 0.008(3) 0.006(3)

loop_
_atom_type_symbol
_atom_type_description
_atom_type_scat_dispersion_real
_atom_type_scat_dispersion_imag
_atom_type_scat_source
C C 0.0181 0.0091 'International Tables Vol C Tables 4.2.6.8 and 6.1.1.4'
H H 0.0000 0.0000 'International Tables Vol C Tables 4.2.6.8 and 6.1.1.4'
O O 0.0492 0.0322 'International Tables Vol C Tables 4.2.6.8 and 6.1.1.4'
Zr Zr -0.1862 2.2449 'International Tables Vol C Tables 4.2.6.8 and 6.1.1.4'

loop_
_geom_angle_atom_site_label_1
_geom_angle_atom_site_label_2
_geom_angle_atom_site_label_3
_geom_angle
_geom_angle_site_symmetry_1
_geom_angle_site_symmetry_3
Zr1 Zr1 Zr1 60.0 9 5
Zr1 Zr1 Zr1 60.0 33_777 5
Zr1 Zr1 Zr1 90.0 29_777 5
Zr1 Zr1 Zr1 60.0 29_777 33_777
Zr1 Zr1 Zr1 60.0 29_777 9
Zr1 Zr1 Zr1 90.0 33_777 9
O1 Zr1 Zr1 164.44(6) 26_557 5
O1 Zr1 Zr1 74.44(6) . 5
O1 Zr1 Zr1 110.34(4) 46_757 5
O1 Zr1 Zr1 110.34(4) 21_557 5
O1 Zr1 Zr1 110.34(4) . 9
O1 Zr1 Zr1 110.34(4) 26_557 9
O1 Zr1 Zr1 164.44(6) 46_757 9
O1 Zr1 Zr1 74.44(6) 21_557 9
O1 Zr1 Zr1 164.44(6) 21_557 33_777
O1 Zr1 Zr1 110.34(4) . 33_777
O1 Zr1 Zr1 110.34(4) 26_557 33_777
O1 Zr1 Zr1 74.44(6) 46_757 33_777
O1 Zr1 Zr1 164.44(6) . 29_777
O1 Zr1 Zr1 74.44(6) 26_557 29_777
O1 Zr1 Zr1 110.34(4) 21_557 29_777
O1 Zr1 Zr1 110.34(4) 46_757 29_777
O1 Zr1 O1 76.02(5) 21_557 .
O1 Zr1 O1 76.02(5) 21_557 26_557
O1 Zr1 O1 76.02(5) 46_757 26_557
O1 Zr1 O1 76.02(5) 46_757 .
O1 Zr1 O1 121.13(12) 26_557 .
O1 Zr1 O1 121.13(12) 21_557 46_757
O2 Zr1 Zr1 35.18(6) 3_757 5
O2 Zr1 Zr1 35.18(6) 28_755 29_777
O2 Zr1 Zr1 35.18(6) 26_557 5
O2 Zr1 Zr1 35.18(6) . 29_777
O2 Zr1 Zr1 89.86(11) 26_557 29_777
O2 Zr1 Zr1 89.86(11) 3_757 29_777
O2 Zr1 Zr1 89.86(11) 28_755 5
O2 Zr1 Zr1 89.86(11) . 5
O2 Zr1 Zr1 35.18(6) 3_757 9
O2 Zr1 Zr1 89.86(11) 28_755 33_777
O2 Zr1 Zr1 35.18(6) . 33_777
O2 Zr1 Zr1 35.18(6) 26_557 33_777
O2 Zr1 Zr1 89.86(11) 3_757 33_777
O2 Zr1 Zr1 89.86(11) . 9
O2 Zr1 Zr1 89.86(11) 26_557 9
O2 Zr1 Zr1 35.18(6) 28_755 9
O2 Zr1 O1 141.88(2) 28_755 .
O2 Zr1 O1 77.47(11) 26_557 46_757
O2 Zr1 O1 77.47(11) 26_557 .
O2 Zr1 O1 77.47(11) 3_757 .
O2 Zr1 O1 77.47(11) 28_755 26_557
O2 Zr1 O1 141.88(2) 26_557 26_557
O2 Zr1 O1 77.47(11) . 26_557
O2 Zr1 O1 141.88(2) 3_757 46_757
O2 Zr1 O1 141.88(2) 26_557 21_557
O2 Zr1 O1 77.47(11) 28_755 21_557
O2 Zr1 O1 141.88(2) 28_755 46_757
O2 Zr1 O1 141.88(2) . 21_557
O2 Zr1 O1 141.88(2) . .
O2 Zr1 O1 141.88(2) 3_757 26_557
O2 Zr1 O1 77.47(11) 3_757 21_557
O2 Zr1 O1 77.47(11) . 46_757
O2 Zr1 O2 70.37(13) 26_557 3_757
O2 Zr1 O2 70.37(13) 28_755 3_757
O2 Zr1 O2 109.2(3) . 3_757
O2 Zr1 O2 109.2(3) 28_755 26_557
O2 Zr1 O2 70.37(13) . 26_557
O2 Zr1 O2 70.37(13) . 28_755
C101 O1 Zr1 131.1(2) . .
Zr1 O2 Zr1 109.63(13) . 33_777
Zr1 O2 Zr1 109.63(13) . 29_777
Zr1 O2 Zr1 109.63(13) 33_777 29_777
C2 C1 C14 120.9(9) . .
C2 C1 C117 105(2) . .
C14 C1 C117 134(2) . .
C1 C2 H2 120.2 . .
C3 C2 C1 119.6(10) . .
C3 C2 H2 120.2 . .
C2 C3 C4 120.3(10) . .
C2 C3 C217 123.1(12) . .
C4 C3 C217 116.6(9) . .
C3 C4 C15 119.7(9) . .
C5 C4 C3 120.8(12) . .
C5 C4 C15 119.5(11) . .
C4 C5 H5 119.7 . .
C6 C5 C4 120.6(11) . .
C6 C5 H5 119.7 . .
C5 C6 H6 119.7 . .
C5 C6 C7 120.7(10) . .
C7 C6 H6 119.7 . .
C8 C7 C6 120.2(13) . .
C16 C7 C6 120.1(10) . .
C16 C7 C8 119.7(10) . .
C7 C8 C317 118.0(14) . .
C9 C8 C7 120.9(10) . .
C9 C8 C317 121.1(14) . .
C8 C9 H9 119.7 . .
C8 C9 C10 120.7(9) . .
C10 C9 H9 119.7 . .
C9 C10 C11 119.1(9) . .
C9 C10 C417 117.8(11) . .
C11 C10 C417 123.0(10) . .
C12 C11 C10 122.4(12) . .
C12 C11 C16 118.0(11) . .
C16 C11 C10 119.6(9) . .
C11 C12 H12 119.2 . .
C13 C12 C11 121.6(10) . .
C13 C12 H12 119.2 . .
C12 C13 H13 119.8 . .
C12 C13 C14 120.4(10) . .
C14 C13 H13 119.8 . .
C13 C14 C1 121.4(13) . .
C15 C14 C1 118.8(10) . .
C15 C14 C13 119.8(10) . .
C4 C15 C16 120.0(10) . .
C14 C15 C4 120.6(10) . .
C14 C15 C16 119.4(9) . .
C7 C16 C11 120.0(10) . .
C7 C16 C15 119.1(9) . .
C11 C16 C15 120.9(10) . .
O1 C101 O1 129.0(4) . 18_755
O1 C101 C102 108.6(8) . .
O1 C101 C102 121.1(8) 18_755 .
C103 C102 C101 121.5(10) . .
C103 C102 C107 120.0(7) . .
C107 C102 C101 118.3(10) . .
C102 C103 H103 120.1 . .
C102 C103 C104 119.9(8) . .
C104 C103 H103 120.1 . .
C103 C104 H104 119.9 . .
C105 C104 C103 120.3(8) . .
C105 C104 H104 119.9 . .
C104 C105 C106 119.5(7) . .
C104 C105 C108 121.0(10) . .
C106 C105 C108 119.5(10) . .
C105 C106 H106 119.9 . .
C107 C106 C105 120.3(8) . .
C107 C106 H106 119.9 . .
C102 C107 H107 120.1 . .
C106 C107 C102 119.9(7) . .
C106 C107 H107 120.1 . .
C109 C108 C105 117.9(12) . .
C109 C108 C113 118.8(8) . .
C113 C108 C105 120.3(11) . .
C108 C109 H109 120.0 . .
C110 C109 C108 120.0(8) . .
C110 C109 H109 120.0 . .
C109 C110 H110 120.2 . .
C109 C110 C111 119.5(8) . .
C111 C110 H110 120.2 . .
C110 C111 C114 131.8(10) . .
C112 C111 C110 120.3(7) . .
C112 C111 C114 107.9(7) . .
C111 C112 C120 108.4(8) . .
C113 C112 C111 119.4(7) . .
C113 C112 C120 131.6(11) . .
C108 C113 H113 119.8 . .
C112 C113 C108 120.5(8) . .
C112 C113 H113 119.8 . .
C115 C114 C111 131.8(10) . .
C115 C114 C119 119.7(7) . .
C119 C114 C111 108.5(7) . .
C114 C115 H115 120.0 . .
C114 C115 C116 120.1(8) . .
C116 C115 H115 120.0 . .
C115 C116 H116 120.1 . .
C117 C116 C115 119.9(7) . .
C117 C116 H116 120.1 . .
C116 C117 C1 113.5(14) . .
C116 C117 C118 119.9(8) . .
C118 C117 C1 126.1(10) . .
C117 C118 H118 120.4 . .
C117 C118 C119 119.2(8) . .
C119 C118 H118 120.4 . .
C114 C119 C118 119.8(8) . .
C114 C119 C120 108.3(8) . .
C118 C119 C120 128.9(12) . .
C112 C120 C121 113.8(12) . .
C119 C120 C112 105.1(7) . .
C119 C120 C121 114.0(12) . .
C119 C120 C122 114.7(12) . .
C122 C120 C112 115.9(12) . .
C122 C120 C121 93.7(8) . .
C120 C121 H12A 109.5 . .
C120 C121 H12B 109.5 . .
C120 C121 H12C 109.5 . .
H12A C121 H12B 109.5 . .
H12A C121 H12C 109.5 . .
H12B C121 H12C 109.5 . .
C120 C122 H12D 109.5 . .
C120 C122 H12E 109.5 . .
C120 C122 H12F 109.5 . .
H12D C122 H12E 109.5 . .
H12D C122 H12F 109.5 . .
H12E C122 H12F 109.5 . .
C203 C202 C101 116.2(10) . 27_565
C207 C202 C101 120.2(13) . 27_565
C207 C202 C203 119.6(7) . .
C202 C203 H203 119.9 . .
C204 C203 C202 120.2(8) . .
C204 C203 H203 119.9 . .
C203 C204 H204 120.1 . .
C203 C204 C205 119.8(7) . .
C205 C204 H204 120.1 . .
C204 C205 C208 118.9(10) . .
C206 C205 C204 119.8(7) . .
C206 C205 C208 121.3(10) . .
C205 C206 H206 120.0 . .
C205 C206 C207 120.0(8) . .
C207 C206 H206 120.0 . .
C202 C207 C206 120.3(8) . .
C202 C207 H207 119.9 . .
C206 C207 H207 119.9 . .
C209 C208 C205 119.8(13) . .
C209 C208 C213 119.2(8) . .
C213 C208 C205 119.2(12) . .
C208 C209 H209 120.1 . .
C210 C209 C208 119.9(8) . .
C210 C209 H209 120.1 . .
C209 C210 H210 120.1 . .
C209 C210 C211 119.9(8) . .
C211 C210 H210 120.1 . .
C210 C211 C214 130.2(12) . .
C212 C211 C210 120.5(8) . .
C212 C211 C214 108.0(8) . .
C211 C212 C213 119.3(7) . .
C211 C212 C220 108.1(8) . .
C213 C212 C220 132.4(10) . .
C208 C213 H213 119.8 . .
C212 C213 C208 120.4(8) . .
C212 C213 H213 119.8 . .
C215 C214 C211 130.2(13) . .
C215 C214 C219 119.5(8) . .
C219 C214 C211 107.6(9) . .
C214 C215 H215 120.0 . .
C214 C215 C216 120.0(8) . .
C216 C215 H215 120.0 . .
C215 C216 H216 120.0 . .
C217 C216 C215 119.9(8) . .
C217 C216 H216 120.0 . .
C216 C217 C3 127.2(10) . .
C216 C217 C218 119.8(7) . .
C218 C217 C3 113.0(9) . .
C217 C218 H218 120.1 . .
C217 C218 C219 119.7(8) . .
C219 C218 H218 120.1 . .
C214 C219 C218 119.5(8) . .
C214 C219 C220 108.0(8) . .
C218 C219 C220 130.6(11) . .
C212 C220 C221 114.3(12) . .
C219 C220 C212 105.5(7) . .
C219 C220 C221 113.7(12) . .
C219 C220 C222 114.6(12) . .
C222 C220 C212 115.1(12) . .
C222 C220 C221 93.8(8) . .
C220 C221 H22A 109.5 . .
C220 C221 H22B 109.5 . .
C220 C221 H22C 109.5 . .
H22A C221 H22B 109.5 . .
H22A C221 H22C 109.5 . .
H22B C221 H22C 109.5 . .
C220 C222 H22D 108.6 . .
C220 C222 H22E 109.1 . .
C220 C222 H22F 110.8 . .
H22D C222 H22E 109.0 . .
H22D C222 H22F 109.7 . .
H22E C222 H22F 109.5 . .
C303 C302 C101 118.5(13) . 4_566
C307 C302 C101 119.2(13) . 4_566
C307 C302 C303 120.1(7) . .
C302 C303 H303 120.0 . .
C304 C303 C302 120.0(8) . .
C304 C303 H303 120.0 . .
C303 C304 H304 120.0 . .
C303 C304 C305 119.9(7) . .
C305 C304 H304 120.0 . .
C304 C305 C308 119.5(10) . .
C306 C305 C304 119.8(7) . .
C306 C305 C308 120.6(10) . .
C305 C306 H306 120.0 . .
C305 C306 C307 120.0(8) . .
C307 C306 H306 120.0 . .
C302 C307 H307 120.1 . .
C306 C307 C302 119.9(8) . .
C306 C307 H307 120.1 . .
C309 C308 C305 125.2(16) . .
C313 C308 C305 113.8(16) . .
C313 C308 C309 120.1(8) . .
C308 C309 H309 120.2 . .
C310 C309 C308 119.6(8) . .
C310 C309 H309 120.2 . .
C309 C310 H310 120.1 . .
C309 C310 C311 119.7(8) . .
C311 C310 H310 120.1 . .
C310 C311 C314 131.5(11) . .
C312 C311 C310 119.8(7) . .
C312 C311 C314 108.2(7) . .
C311 C312 C320 109.0(7) . .
C313 C312 C311 120.2(7) . .
C313 C312 C320 130.2(11) . .
C308 C313 H313 120.2 . .
C312 C313 C308 119.6(8) . .
C312 C313 H313 120.2 . .
C315 C314 C311 131.0(10) . .
C315 C314 C319 120.3(7) . .
C319 C314 C311 108.7(7) . .
C314 C315 H315 120.1 . .
C314 C315 C316 119.8(8) . .
C316 C315 H315 120.1 . .
C315 C316 H316 120.7 . .
C317 C316 C315 118.7(8) . .
C317 C316 H316 120.7 . .
C316 C317 C8 116.8(11) . .
C318 C317 C8 121.9(11) . .
C318 C317 C316 121.1(8) . .
C317 C318 H318 120.0 . .
C317 C318 C319 119.9(8) . .
C319 C318 H318 120.0 . .
C314 C319 C320 108.3(7) . .
C318 C319 C314 119.8(7) . .
C318 C319 C320 131.5(10) . .
C312 C320 C319 104.9(7) . .
C312 C320 C321 114.6(12) . .
C312 C320 C322 115.2(12) . .
C319 C320 C321 113.7(12) . .
C319 C320 C322 115.2(12) . .
C322 C320 C321 93.5(8) . .
C320 C321 H32A 109.5 . .
C320 C321 H32B 109.5 . .
C320 C321 H32C 109.5 . .
H32A C321 H32B 109.5 . .
H32A C321 H32C 109.5 . .
H32B C321 H32C 109.5 . .
C320 C322 H32D 109.5 . .
C320 C322 H32E 109.5 . .
C320 C322 H32F 109.5 . .
H32D C322 H32E 109.5 . .
H32D C322 H32F 109.5 . .
H32E C322 H32F 109.5 . .
C403 C402 C101 121.3(10) . 26_556
C403 C402 C407 120.2(7) . .
C407 C402 C101 118.6(10) . 26_556
C402 C403 H403 120.2 . .
C402 C403 C404 119.7(8) . .
C404 C403 H403 120.2 . .
C403 C404 H404 119.9 . .
C405 C404 C403 120.1(7) . .
C405 C404 H404 119.9 . .
C404 C405 C406 119.8(7) . .
C404 C405 C408 121.2(10) . .
C406 C405 C408 119.0(10) . .
C405 C406 H406 120.2 . .
C407 C406 C405 119.5(8) . .
C407 C406 H406 120.2 . .
C402 C407 H407 120.1 . .
C406 C407 C402 119.9(8) . .
C406 C407 H407 120.1 . .
C409 C408 C405 116.6(14) . .
C409 C408 C413 120.2(7) . .
C413 C408 C405 123.2(14) . .
C408 C409 H409 120.1 . .
C410 C409 C408 119.8(8) . .
C410 C409 H409 120.1 . .
C409 C410 H410 120.1 . .
C409 C410 C411 119.8(8) . .
C411 C410 H410 120.1 . .
C410 C411 C414 131.4(10) . .
C412 C411 C410 120.3(7) . .
C412 C411 C414 108.3(7) . .
C411 C412 C420 108.6(7) . .
C413 C412 C411 119.7(7) . .
C413 C412 C420 131.7(10) . .
C408 C413 H413 120.0 . .
C412 C413 C408 120.1(7) . .
C412 C413 H413 120.0 . .
C415 C414 C411 130.3(10) . .
C415 C414 C419 120.6(7) . .
C419 C414 C411 109.2(7) . .
C414 C415 H415 120.0 . .
C414 C415 C416 120.0(8) . .
C416 C415 H415 120.0 . .
C415 C416 H416 120.0 . .
C415 C416 C417 120.1(8) . .
C417 C416 H416 120.0 . .
C416 C417 C10 118.2(9) . .
C418 C417 C10 122.3(9) . .
C418 C417 C416 119.5(7) . .
C417 C418 H418 119.9 . .
C417 C418 C419 120.2(7) . .
C419 C418 H418 119.9 . .
C414 C419 C418 119.6(7) . .
C414 C419 C420 108.1(7) . .
C418 C419 C420 132.2(10) . .
C412 C420 C419 105.8(7) . .
C412 C420 C421 114.3(11) . .
C412 C420 C422 114.7(11) . .
C419 C420 C421 114.7(11) . .
C419 C420 C422 114.2(11) . .
C421 C420 C422 93.3(7) . .
C420 C421 H42A 109.5 . .
C420 C421 H42B 109.5 . .
C420 C421 H42C 109.5 . .
H42A C421 H42B 109.5 . .
H42A C421 H42C 109.5 . .
H42B C421 H42C 109.5 . .
C420 C422 H42D 109.5 . .
C420 C422 H42E 109.5 . .
C420 C422 H42F 109.5 . .
H42D C422 H42E 109.5 . .
H42D C422 H42F 109.5 . .
H42E C422 H42F 109.5 . .

loop_
_geom_bond_atom_site_label_1
_geom_bond_atom_site_label_2
_geom_bond_distance
_geom_bond_site_symmetry_2
Zr1 Zr1 3.4958(5) 9
Zr1 Zr1 3.4958(5) 5
Zr1 Zr1 3.4958(5) 29_777
Zr1 Zr1 3.4958(5) 33_777
Zr1 O1 2.235(2) 21_557
Zr1 O1 2.235(2) 46_757
Zr1 O1 2.235(2) 26_557
Zr1 O1 2.235(2) .
Zr1 O2 2.1386(17) 26_557
Zr1 O2 2.1386(17) 3_757
Zr1 O2 2.1386(17) .
Zr1 O2 2.1386(17) 28_755
O1 C101 1.272(3) .
O2 Zr1 2.1386(17) 33_777
O2 Zr1 2.1386(17) 29_777
C1 C2 1.411(13) .
C1 C14 1.426(13) .
C1 C117 1.508(13) .
C2 H2 0.9400 .
C2 C3 1.410(12) .
C3 C4 1.416(13) .
C3 C217 1.527(14) .
C4 C5 1.410(13) .
C4 C15 1.421(12) .
C5 H5 0.9400 .
C5 C6 1.396(13) .
C6 H6 0.9400 .
C6 C7 1.415(12) .
C7 C8 1.411(13) .
C7 C16 1.409(12) .
C8 C9 1.399(13) .
C8 C317 1.469(13) .
C9 H9 0.9400 .
C9 C10 1.401(12) .
C10 C11 1.442(12) .
C10 C417 1.521(13) .
C11 C12 1.419(13) .
C11 C16 1.420(12) .
C12 H12 0.9400 .
C12 C13 1.400(13) .
C13 H13 0.9400 .
C13 C14 1.416(12) .
C14 C15 1.411(12) .
C15 C16 1.439(11) .
C101 O1 1.272(3) 18_755
C101 C102 1.516(10) .
C102 C103 1.401(11) .
C102 C107 1.408(11) .
C103 H103 0.9400 .
C103 C104 1.409(11) .
C104 H104 0.9400 .
C104 C105 1.396(11) .
C105 C106 1.414(11) .
C105 C108 1.528(11) .
C106 H106 0.9400 .
C106 C107 1.398(11) .
C107 H107 0.9400 .
C108 C109 1.411(12) .
C108 C113 1.412(12) .
C109 H109 0.9400 .
C109 C110 1.398(12) .
C110 H110 0.9400 .
C110 C111 1.412(11) .
C111 C112 1.404(11) .
C111 C114 1.454(13) .
C112 C113 1.402(11) .
C112 C120 1.471(12) .
C113 H113 0.9400 .
C114 C115 1.400(11) .
C114 C119 1.401(11) .
C115 H115 0.9400 .
C115 C116 1.410(11) .
C116 H116 0.9400 .
C116 C117 1.402(12) .
C117 C118 1.406(12) .
C118 H118 0.9400 .
C118 C119 1.411(11) .
C119 C120 1.463(12) .
C120 C121 1.488(14) .
C120 C122 1.465(13) .
C121 H12A 0.9700 .
C121 H12B 0.9700 .
C121 H12C 0.9700 .
C122 H12D 0.9700 .
C122 H12E 0.9700 .
C122 H12F 0.9700 .
C202 C101 1.534(11) 27_565
C202 C203 1.410(11) .
C202 C207 1.399(12) .
C203 H203 0.9400 .
C203 C204 1.399(11) .
C204 H204 0.9400 .
C204 C205 1.412(11) .
C205 C206 1.399(11) .
C205 C208 1.530(12) .
C206 H206 0.9400 .
C206 C207 1.408(11) .
C207 H207 0.9400 .
C208 C209 1.410(12) .
C208 C213 1.411(12) .
C209 H209 0.9400 .
C209 C210 1.400(12) .
C210 H210 0.9400 .
C210 C211 1.405(12) .
C211 C212 1.402(11) .
C211 C214 1.452(14) .
C212 C213 1.403(11) .
C212 C220 1.474(12) .
C213 H213 0.9400 .
C214 C215 1.403(12) .
C214 C219 1.404(11) .
C215 H215 0.9400 .
C215 C216 1.409(12) .
C216 H216 0.9400 .
C216 C217 1.405(12) .
C217 C218 1.408(12) .
C218 H218 0.9400 .
C218 C219 1.410(12) .
C219 C220 1.468(12) .
C220 C221 1.477(14) .
C220 C222 1.473(13) .
C221 H22A 0.9700 .
C221 H22B 0.9700 .
C221 H22C 0.9700 .
C222 H22D 0.9716 .
C222 H22E 0.9734 .
C222 H22F 0.9657 .
C302 C101 1.514(11) 4_566
C302 C303 1.406(12) .
C302 C307 1.404(12) .
C303 H303 0.9400 .
C303 C304 1.397(11) .
C304 H304 0.9400 .
C304 C305 1.413(11) .
C305 C306 1.400(11) .
C305 C308 1.516(11) .
C306 H306 0.9400 .
C306 C307 1.402(11) .
C307 H307 0.9400 .
C308 C309 1.407(12) .
C308 C313 1.403(12) .
C309 H309 0.9400 .
C309 C310 1.402(12) .
C310 H310 0.9400 .
C310 C311 1.410(12) .
C311 C312 1.402(11) .
C311 C314 1.430(13) .
C312 C313 1.392(11) .
C312 C320 1.458(13) .
C313 H313 0.9400 .
C314 C315 1.397(11) .
C314 C319 1.409(11) .
C315 H315 0.9400 .
C315 C316 1.410(12) .
C316 H316 0.9400 .
C316 C317 1.409(12) .
C317 C318 1.386(12) .
C318 H318 0.9400 .
C318 C319 1.394(11) .
C319 C320 1.466(12) .
C320 C321 1.480(14) .
C320 C322 1.478(13) .
C321 H32A 0.9700 .
C321 H32B 0.9700 .
C321 H32C 0.9700 .
C322 H32D 0.9700 .
C322 H32E 0.9700 .
C322 H32F 0.9700 .
C402 C101 1.511(10) 26_556
C402 C403 1.402(11) .
C402 C407 1.406(11) .
C403 H403 0.9400 .
C403 C404 1.407(11) .
C404 H404 0.9400 .
C404 C405 1.396(11) .
C405 C406 1.415(11) .
C405 C408 1.519(11) .
C406 H406 0.9400 .
C406 C407 1.398(12) .
C407 H407 0.9400 .
C408 C409 1.402(12) .
C408 C413 1.406(12) .
C409 H409 0.9400 .
C409 C410 1.401(12) .
C410 H410 0.9400 .
C410 C411 1.406(11) .
C411 C412 1.404(11) .
C411 C414 1.434(13) .
C412 C413 1.397(11) .
C412 C420 1.463(13) .
C413 H413 0.9400 .
C414 C415 1.390(11) .
C414 C419 1.402(11) .
C415 H415 0.9400 .
C415 C416 1.404(12) .
C416 H416 0.9400 .
C416 C417 1.411(12) .
C417 C418 1.403(12) .
C418 H418 0.9400 .
C418 C419 1.408(11) .
C419 C420 1.464(13) .
C420 C421 1.476(13) .
C420 C422 1.486(13) .
C421 H42A 0.9700 .
C421 H42B 0.9700 .
C421 H42C 0.9700 .
C422 H42D 0.9700 .
C422 H42E 0.9700 .
C422 H42F 0.9700 .

loop_
_geom_torsion_atom_site_label_1
_geom_torsion_atom_site_label_2
_geom_torsion_atom_site_label_3
_geom_torsion_atom_site_label_4
_geom_torsion
_geom_torsion_site_symmetry_1
_geom_torsion_site_symmetry_4
Zr1 O1 C101 O1 0.000(3) . 18_755
Zr1 O1 C101 C102 166.8(18) . .
O1 C101 C102 C103 178(4) 18_755 .
O1 C101 C102 C103 10(5) . .
O1 C101 C102 C107 -164(3) . .
O1 C101 C102 C107 4(5) 18_755 .
C1 C2 C3 C4 0.1(9) . .
C1 C2 C3 C217 180.0(5) . .
C1 C14 C15 C4 -0.3(4) . .
C1 C14 C15 C16 179.9(4) . .
C1 C117 C118 C119 -161(3) . .
C2 C1 C14 C13 179.9(4) . .
C2 C1 C14 C15 -0.1(6) . .
C2 C1 C117 C116 122(2) . .
C2 C1 C117 C118 -66(3) . .
C2 C3 C4 C5 -179.8(6) . .
C2 C3 C4 C15 -0.4(8) . .
C2 C3 C217 C216 -120.2(11) . .
C2 C3 C217 C218 60.8(18) . .
C3 C4 C5 C6 179.6(6) . .
C3 C4 C15 C14 0.5(6) . .
C3 C4 C15 C16 -179.6(5) . .
C3 C217 C218 C219 -176(2) . .
C4 C3 C217 C216 59.7(10) . .
C4 C3 C217 C218 -119.3(18) . .
C4 C5 C6 C7 0.1(9) . .
C4 C15 C16 C7 0.0(7) . .
C4 C15 C16 C11 -179.6(5) . .
C5 C4 C15 C14 179.9(4) . .
C5 C4 C15 C16 -0.2(7) . .
C5 C6 C7 C8 179.7(6) . .
C5 C6 C7 C16 -0.4(9) . .
C6 C7 C8 C9 179.7(6) . .
C6 C7 C8 C317 0.3(9) . .
C6 C7 C16 C11 179.9(6) . .
C6 C7 C16 C15 0.3(8) . .
C7 C8 C9 C10 0.4(9) . .
C7 C8 C317 C316 56(2) . .
C7 C8 C317 C318 -128.8(13) . .
C8 C7 C16 C11 -0.2(9) . .
C8 C7 C16 C15 -179.8(5) . .
C8 C9 C10 C11 -0.2(9) . .
C8 C9 C10 C417 179.8(5) . .
C8 C317 C318 C319 -171.2(13) . .
C9 C8 C317 C316 -123(2) . .
C9 C8 C317 C318 51.8(14) . .
C9 C10 C11 C12 -179.9(6) . .
C9 C10 C11 C16 -0.1(9) . .
C9 C10 C417 C416 122.4(11) . .
C9 C10 C417 C418 -58.5(9) . .
C10 C11 C12 C13 180.0(5) . .
C10 C11 C16 C7 0.3(9) . .
C10 C11 C16 C15 179.9(5) . .
C10 C417 C418 C419 -178.8(9) . .
C11 C10 C417 C416 -57.6(11) . .
C11 C10 C417 C418 121.5(9) . .
C11 C12 C13 C14 -0.1(6) . .
C12 C11 C16 C7 -179.9(6) . .
C12 C11 C16 C15 -0.3(8) . .
C12 C13 C14 C1 -179.9(4) . .
C12 C13 C14 C15 0.0(3) . .
C13 C14 C15 C4 179.8(3) . .
C13 C14 C15 C16 -0.1(3) . .
C14 C1 C2 C3 0.2(8) . .
C14 C1 C117 C116 -58(2) . .
C14 C1 C117 C118 114(3) . .
C14 C15 C16 C7 179.9(4) . .
C14 C15 C16 C11 0.2(6) . .
C15 C4 C5 C6 0.2(8) . .
C16 C7 C8 C9 -0.2(9) . .
C16 C7 C8 C317 -179.6(5) . .
C16 C11 C12 C13 0.2(8) . .
C101 C102 C103 C104 -174(3) . .
C101 C102 C107 C106 177(2) . .
C101 C202 C203 C204 153(3) 27_565 .
C101 C202 C207 C206 -155(3) 27_565 .
C101 C302 C303 C304 161(4) 4_566 .
C101 C302 C307 C306 -165(5) 4_566 .
C101 C402 C403 C404 175(4) 26_556 .
C101 C402 C407 C406 179(5) 26_556 .
C102 C103 C104 C105 -4(5) . .
C103 C102 C107 C106 3(4) . .
C103 C104 C105 C106 6(4) . .
C103 C104 C105 C108 -177(2) . .
C104 C105 C106 C107 -2.6(18) . .
C104 C105 C108 C109 -142(4) . .
C104 C105 C108 C113 57(4) . .
C105 C106 C107 C102 -2(2) . .
C105 C108 C109 C110 -175(3) . .
C105 C108 C113 C112 171(3) . .
C106 C105 C108 C109 35(4) . .
C106 C105 C108 C113 -125(4) . .
C107 C102 C103 C104 0(5) . .
C108 C105 C106 C107 179.5(8) . .
C108 C109 C110 C111 12(5) . .
C109 C108 C113 C112 11(5) . .
C109 C110 C111 C112 -6(5) . .
C109 C110 C111 C114 177(3) . .
C110 C111 C112 C113 3(5) . .
C110 C111 C112 C120 -170(3) . .
C110 C111 C114 C115 -5(5) . .
C110 C111 C114 C119 178(4) . .
C111 C112 C113 C108 -6(5) . .
C111 C112 C120 C119 -13(3) . .
C111 C112 C120 C121 112(3) . .
C111 C112 C120 C122 -141(3) . .
C111 C114 C115 C116 -180(2) . .
C111 C114 C119 C118 -171(3) . .
C111 C114 C119 C120 -9(3) . .
C112 C111 C114 C115 178.3(17) . .
C112 C111 C114 C119 1(3) . .
C113 C108 C109 C110 -15(5) . .
C113 C112 C120 C119 176(3) . .
C113 C112 C120 C121 -59(4) . .
C113 C112 C120 C122 48(4) . .
C114 C111 C112 C113 -180(3) . .
C114 C111 C112 C120 8(3) . .
C114 C115 C116 C117 -2.2(18) . .
C114 C119 C120 C112 13(2) . .
C114 C119 C120 C121 -112(2) . .
C114 C119 C120 C122 142(2) . .
C115 C114 C119 C118 11(3) . .
C115 C114 C119 C120 173.1(13) . .
C115 C116 C117 C1 170.8(15) . .
C115 C116 C117 C118 -2(4) . .
C116 C117 C118 C119 10(5) . .
C117 C1 C2 C3 -179.9(5) . .
C117 C1 C14 C13 0.0(8) . .
C117 C1 C14 C15 -179.9(5) . .
C117 C118 C119 C114 -15(5) . .
C117 C118 C119 C120 -173(3) . .
C118 C119 C120 C112 173(3) . .
C118 C119 C120 C121 48(3) . .
C118 C119 C120 C122 -58(3) . .
C119 C114 C115 C116 -2.5(16) . .
C120 C112 C113 C108 165(3) . .
C202 C203 C204 C205 6(5) . .
C203 C202 C207 C206 1(3) . .
C203 C204 C205 C206 -5(4) . .
C203 C204 C205 C208 177(2) . .
C204 C205 C206 C207 2.1(18) . .
C204 C205 C208 C209 164(4) . .
C204 C205 C208 C213 -31(3) . .
C205 C206 C207 C202 -0.4(19) . .
C205 C208 C209 C210 175(3) . .
C205 C208 C213 C212 -174(2) . .
C206 C205 C208 C209 -14(3) . .
C206 C205 C208 C213 151(3) . .
C207 C202 C203 C204 -4(4) . .
C208 C205 C206 C207 -179.5(11) . .
C208 C209 C210 C211 -3(6) . .
C209 C208 C213 C212 -9(5) . .
C209 C210 C211 C212 -4(6) . .
C209 C210 C211 C214 -170(4) . .
C210 C211 C212 C213 5(5) . .
C210 C211 C212 C220 -178(3) . .
C210 C211 C214 C215 -16(7) . .
C210 C211 C214 C219 -177(4) . .
C211 C212 C213 C208 2(5) . .
C211 C212 C220 C219 0(3) . .
C211 C212 C220 C221 126(3) . .
C211 C212 C220 C222 -127(3) . .
C211 C214 C215 C216 -169(3) . .
C211 C214 C219 C218 178(3) . .
C211 C214 C219 C220 -16(4) . .
C212 C211 C214 C215 177(4) . .
C212 C211 C214 C219 16(4) . .
C213 C208 C209 C210 10(5) . .
C213 C212 C220 C219 176(3) . .
C213 C212 C220 C221 -58(4) . .
C213 C212 C220 C222 49(4) . .
C214 C211 C212 C213 174(3) . .
C214 C211 C212 C220 -10(4) . .
C214 C215 C216 C217 2(4) . .
C214 C219 C220 C212 10(3) . .
C214 C219 C220 C221 -116(3) . .
C214 C219 C220 C222 138(3) . .
C215 C214 C219 C218 15(5) . .
C215 C214 C219 C220 -179(3) . .
C215 C216 C217 C3 -178.6(19) . .
C215 C216 C217 C218 0(3) . .
C216 C217 C218 C219 5(4) . .
C217 C3 C4 C5 0.3(8) . .
C217 C3 C4 C15 179.7(4) . .
C217 C218 C219 C214 -12(5) . .
C217 C218 C219 C220 -175(2) . .
C218 C219 C220 C212 174(3) . .
C218 C219 C220 C221 48(3) . .
C218 C219 C220 C222 -59(3) . .
C219 C214 C215 C216 -10(5) . .
C220 C212 C213 C208 -174(3) . .
C302 C303 C304 C305 2(2) . .
C303 C302 C307 C306 -2(7) . .
C303 C304 C305 C306 3(2) . .
C303 C304 C305 C308 179(2) . .
C304 C305 C306 C307 -7(5) . .
C304 C305 C308 C309 122(4) . .
C304 C305 C308 C313 -68(3) . .
C305 C306 C307 C302 7(7) . .
C305 C308 C309 C310 176(3) . .
C305 C308 C313 C312 -180(3) . .
C306 C305 C308 C309 -61(5) . .
C306 C305 C308 C313 108(4) . .
C307 C302 C303 C304 -2(5) . .
C308 C305 C306 C307 176(4) . .
C308 C309 C310 C311 -5(6) . .
C309 C308 C313 C312 -10(5) . .
C309 C310 C311 C312 5(6) . .
C309 C310 C311 C314 176(4) . .
C310 C311 C312 C313 -8(5) . .
C310 C311 C312 C320 -180(3) . .
C310 C311 C314 C315 7(7) . .
C310 C311 C314 C319 -173(4) . .
C311 C312 C313 C308 10(5) . .
C311 C312 C320 C319 -10(3) . .
C311 C312 C320 C321 115(3) . .
C311 C312 C320 C322 -138(2) . .
C311 C314 C315 C316 175(4) . .
C311 C314 C319 C318 -178(2) . .
C311 C314 C319 C320 -5(3) . .
C312 C311 C314 C315 179(4) . .
C312 C311 C314 C319 -1(4) . .
C313 C308 C309 C310 7(6) . .
C313 C312 C320 C319 179(3) . .
C313 C312 C320 C321 -55(3) . .
C313 C312 C320 C322 51(4) . .
C314 C311 C312 C313 179(3) . .
C314 C311 C312 C320 7(4) . .
C314 C315 C316 C317 7(6) . .
C314 C319 C320 C312 9(2) . .
C314 C319 C320 C321 -117(2) . .
C314 C319 C320 C322 137(2) . .
C315 C314 C319 C318 1(4) . .
C315 C314 C319 C320 175(3) . .
C315 C316 C317 C8 169(3) . .
C315 C316 C317 C318 -7(4) . .
C316 C317 C318 C319 4(2) . .
C317 C8 C9 C10 179.8(6) . .
C317 C318 C319 C314 -1.2(19) . .
C317 C318 C319 C320 -172.6(16) . .
C318 C319 C320 C312 -178.7(12) . .
C318 C319 C320 C321 55.4(17) . .
C318 C319 C320 C322 -50.9(17) . .
C319 C314 C315 C316 -4(6) . .
C320 C312 C313 C308 -180(3) . .
C402 C403 C404 C405 3(3) . .
C403 C402 C407 C406 -2(7) . .
C403 C404 C405 C406 4(2) . .
C403 C404 C405 C408 -175(2) . .
C404 C405 C406 C407 -10(5) . .
C404 C405 C408 C409 -142(4) . .
C404 C405 C408 C413 37(4) . .
C405 C406 C407 C402 9(7) . .
C405 C408 C409 C410 179.8(11) . .
C405 C408 C413 C412 -179.0(13) . .
C406 C405 C408 C409 39(4) . .
C406 C405 C408 C413 -142(4) . .
C407 C402 C403 C404 -4(5) . .
C408 C405 C406 C407 169(3) . .
C408 C409 C410 C411 0.1(17) . .
C409 C408 C413 C412 0(2) . .
C409 C410 C411 C412 -1.6(17) . .
C409 C410 C411 C414 -179.1(14) . .
C410 C411 C412 C413 2(2) . .
C410 C411 C412 C420 -179.3(11) . .
C410 C411 C414 C415 -1(3) . .
C410 C411 C414 C419 179.2(13) . .
C411 C412 C413 C408 -2(2) . .
C411 C412 C420 C419 0.5(14) . .
C411 C412 C420 C421 -126.6(17) . .
C411 C412 C420 C422 127.3(17) . .
C411 C414 C415 C416 -179.1(15) . .
C411 C414 C419 C418 179.8(11) . .
C411 C414 C419 C420 -1.1(16) . .
C412 C411 C414 C415 -178.9(15) . .
C412 C411 C414 C419 1.5(17) . .
C413 C408 C409 C410 1(2) . .
C413 C412 C420 C419 178.6(15) . .
C413 C412 C420 C421 52(2) . .
C413 C412 C420 C422 -55(2) . .
C414 C411 C412 C413 -179.6(13) . .
C414 C411 C412 C420 -1.2(16) . .
C414 C415 C416 C417 -1(2) . .
C414 C419 C420 C412 0.4(14) . .
C414 C419 C420 C421 127.3(16) . .
C414 C419 C420 C422 -126.8(17) . .
C415 C414 C419 C418 0(2) . .
C415 C414 C419 C420 179.2(12) . .
C415 C416 C417 C10 179.4(11) . .
C415 C416 C417 C418 0.3(15) . .
C416 C417 C418 C419 0.2(9) . .
C417 C10 C11 C12 0.1(9) . .
C417 C10 C11 C16 179.9(5) . .
C417 C418 C419 C414 -0.4(15) . .
C417 C418 C419 C420 -179.3(11) . .
C418 C419 C420 C412 179.3(13) . .
C418 C419 C420 C421 -53.8(19) . .
C418 C419 C420 C422 52.2(19) . .
C419 C414 C415 C416 0(2) . .
C420 C412 C413 C408 -179.6(13) . .

loop_
_smtbx_masks_void_nr
_smtbx_masks_void_average_x
_smtbx_masks_void_average_y
_smtbx_masks_void_average_z
_smtbx_masks_void_volume
_smtbx_masks_void_count_electrons
1 -0.644 -0.918 -0.700 18469.9 1887.7
